data_7020627
loop_
_publ_author_name
'Zhen, Yanzhong'
'Liu, Bin'
'Li, Lili'
'Wang, Danjun'
'Ma, Ying'
'Hu, Huaiming'
'Gao, Shengli'
'Xue, Ganglin'

_publ_section_title
;
 Single-molecule magnet based on a C-type polyoxomolybdate with an S = 11
 ground state: [Fe5CoMo22As2O85(H2O)]15-.
;
_journal_issue 1
_journal_name_full 'Dalton transactions (Cambridge, England : 2003)'
_journal_page_first 58
_journal_page_last 62
_journal_paper_doi 10.1039/c2dt31331f
_journal_volume 42
_journal_year 2013
_chemical_formula_sum 'As2 Co Fe5 H92 Mo22 N15 O101'
_chemical_formula_weight 4517.59
_chemical_name_systematic
; 
 ? 
;
_space_group_IT_number 2
_symmetry_cell_setting triclinic
_symmetry_space_group_name_Hall '-P 1'
_symmetry_space_group_name_H-M 'P -1'
_atom_sites_solution_hydrogens none
_atom_sites_solution_primary direct
_atom_sites_solution_secondary difmap
_audit_creation_method SHELXL-97
_cell_angle_alpha 96.357(5)
_cell_angle_beta 106.605(6)
_cell_angle_gamma 96.596(6)
_cell_formula_units_Z 2
_cell_length_a 16.348(9)
_cell_length_b 18.322(10)
_cell_length_c 20.635(11)
_cell_measurement_reflns_used 9739
_cell_measurement_temperature 296(2)
_cell_measurement_theta_max 25.18
_cell_measurement_theta_min 2.35
_cell_volume 5817(5)
_computing_cell_refinement 'Bruker SMART'
_computing_data_collection 'Bruker SMART'
_computing_data_reduction 'Bruker SAINT'
_computing_molecular_graphics 'Bruker SHELXTL'
_computing_publication_material 'Bruker SHELXTL'
_computing_structure_refinement 'SHELXL-97 (Sheldrick, 1997)'
_computing_structure_solution 'SHELXS-97 (Sheldrick, 1990)'
_diffrn_ambient_temperature 296(2)
_diffrn_measured_fraction_theta_full 0.950
_diffrn_measured_fraction_theta_max 0.950
_diffrn_measurement_device_type 'CCD area detector'
_diffrn_measurement_method 'phi and omega scans'
_diffrn_radiation_monochromator graphite
_diffrn_radiation_source 'fine-focus sealed tube'
_diffrn_radiation_type MoK\a
_diffrn_radiation_wavelength 0.71073
_diffrn_reflns_av_R_equivalents 0.0369
_diffrn_reflns_av_sigmaI/netI 0.0570
_diffrn_reflns_limit_h_max 18
_diffrn_reflns_limit_h_min -19
_diffrn_reflns_limit_k_max 21
_diffrn_reflns_limit_k_min -21
_diffrn_reflns_limit_l_max 24
_diffrn_reflns_limit_l_min -24
_diffrn_reflns_number 34571
_diffrn_reflns_theta_full 25.10
_diffrn_reflns_theta_max 25.10
_diffrn_reflns_theta_min 1.65
_exptl_absorpt_coefficient_mu 3.698
_exptl_absorpt_correction_T_max 0.691
_exptl_absorpt_correction_T_min 0.581
_exptl_absorpt_correction_type multi-scan
_exptl_absorpt_process_details sadabs
_exptl_crystal_colour brown
_exptl_crystal_density_diffrn 2.579
_exptl_crystal_density_method 'not measured'
_exptl_crystal_description block
_exptl_crystal_F_000 4304
_exptl_crystal_size_max 0.15
_exptl_crystal_size_mid 0.13
_exptl_crystal_size_min 0.10
_refine_diff_density_max 2.304
_refine_diff_density_min -1.731
_refine_diff_density_rms 0.322
_refine_ls_extinction_coef 0.00027(4)
_refine_ls_extinction_expression Fc^*^=kFc[1+0.001xFc^2^\l^3^/sin(2\q)]^-1/4^
_refine_ls_extinction_method none
_refine_ls_goodness_of_fit_ref 1.004
_refine_ls_hydrogen_treatment none
_refine_ls_matrix_type full
_refine_ls_number_parameters 760
_refine_ls_number_reflns 19697
_refine_ls_number_restraints 0
_refine_ls_restrained_S_all 1.004
_refine_ls_R_factor_all 0.0888
_refine_ls_R_factor_gt 0.0728
_refine_ls_shift/su_max 0.005
_refine_ls_shift/su_mean 0.000
_refine_ls_structure_factor_coef Fsqd
_refine_ls_weighting_details 'calc w=1/[\s^2^(Fo^2^)+(0.0960P)^2^+223.0000P] where P=(Fo^2^+2Fc^2^)/3'
_refine_ls_weighting_scheme calc
_refine_ls_wR_factor_gt 0.1896
_refine_ls_wR_factor_ref 0.2100
_reflns_number_gt 16226
_reflns_number_total 19697
_reflns_threshold_expression >2sigma(I)
_cod_data_source_file c2dt31331f.cif
_cod_data_source_block 01
_cod_original_sg_symbol_H-M p-1
_cod_original_formula_sum 'H92 As2 Co Fe5 Mo22 N15 O101'
_cod_database_code 7020627

loop_
_symmetry_equiv_pos_as_xyz
'x, y, z'
'-x, -y, -z'

loop_
_atom_site_label
_atom_site_type_symbol
_atom_site_fract_x
_atom_site_fract_y
_atom_site_fract_z
_atom_site_U_iso_or_equiv
_atom_site_adp_type
_atom_site_occupancy
_atom_site_symmetry_multiplicity
_atom_site_calc_flag
_atom_site_refinement_flags
As1 As 0.43481(8) 1.27553(6) 0.31285(6) 0.0199(3) Uani 1 1 d .
As2 As 0.06209(8) 0.70168(6) 0.28129(7) 0.0223(3) Uani 1 1 d .
Co1 Co 0.17960(10) 1.09994(8) 0.18067(8) 0.0175(3) Uani 1 1 d .
Fe1 Fe 0.23890(11) 0.83464(9) 0.31676(9) 0.0184(3) Uani 1 1 d .
Fe2 Fe 0.09396(11) 0.82799(9) 0.17734(9) 0.0192(4) Uani 1 1 d .
Fe3 Fe 0.28169(10) 0.95038(8) 0.20609(8) 0.0114(3) Uani 1 1 d .
Fe4 Fe 0.32727(11) 1.10665(9) 0.32197(8) 0.0176(3) Uani 1 1 d .
Fe5 Fe 0.37346(11) 1.12474(9) 0.18792(9) 0.0183(4) Uani 1 1 d .
Mo1 Mo 0.41380(8) 1.43633(6) 0.23666(7) 0.0319(3) Uani 1 1 d .
Mo2 Mo 0.47239(8) 1.29516(6) 0.15291(7) 0.0315(3) Uani 1 1 d .
Mo3 Mo 0.25809(7) 1.27256(5) 0.14517(5) 0.0226(2) Uani 1 1 d .
Mo4 Mo 0.36555(7) 1.25714(6) 0.45784(6) 0.0250(2) Uani 1 1 d .
Mo5 Mo 0.19911(7) 1.25141(5) 0.31007(5) 0.0202(2) Uani 1 1 d .
Mo6 Mo 0.35396(8) 1.41734(6) 0.39586(6) 0.0280(3) Uani 1 1 d .
Mo7 Mo 0.20671(8) 1.40199(6) 0.24004(6) 0.0290(3) Uani 1 1 d .
Mo8 Mo 0.44665(6) 0.95377(5) 0.35855(5) 0.0180(2) Uani 1 1 d .
Mo9 Mo 0.50476(6) 0.97799(5) 0.22041(5) 0.0187(2) Uani 1 1 d .
Mo10 Mo 0.40538(7) 0.80313(5) 0.24330(5) 0.0199(2) Uani 1 1 d .
Mo11 Mo 0.12399(6) 0.93889(5) 0.04832(5) 0.0171(2) Uani 1 1 d .
Mo12 Mo 0.22838(7) 0.79449(5) 0.07264(5) 0.0191(2) Uani 1 1 d .
Mo13 Mo 0.32759(7) 0.96884(5) 0.05005(5) 0.0178(2) Uani 1 1 d .
Mo14 Mo 0.43901(7) 0.83371(6) 0.09803(6) 0.0242(2) Uani 1 1 d .
Mo15 Mo 0.22250(8) 0.72079(6) 0.44395(6) 0.0279(3) Uani 1 1 d .
Mo16 Mo 0.10741(7) 0.86908(6) 0.42290(5) 0.0198(2) Uani 1 1 d .
Mo17 Mo 0.01604(8) 0.68162(6) 0.43476(7) 0.0304(3) Uani 1 1 d .
Mo18 Mo -0.07127(7) 0.86151(6) 0.25318(5) 0.0204(2) Uani 1 1 d .
Mo19 Mo -0.15764(8) 0.67364(6) 0.27009(7) 0.0316(3) Uani 1 1 d .
Mo20 Mo -0.10898(8) 0.70654(6) 0.13017(6) 0.0298(3) Uani 1 1 d .
Mo21 Mo -0.09781(7) 0.82183(6) 0.39567(6) 0.0269(3) Uani 1 1 d .
Mo22 Mo 0.13552(6) 0.98090(5) 0.29293(5) 0.0161(2) Uani 1 1 d .
O1 O 0.2110(8) 1.4967(6) 0.2583(6) 0.048(3) Uiso 1 1 d .
O2 O 0.3168(7) 1.4970(6) 0.4184(5) 0.042(2) Uiso 1 1 d .
O3 O 0.3986(7) 1.5240(6) 0.2197(6) 0.043(3) Uiso 1 1 d .
O4 O 0.1013(8) 1.3747(6) 0.1925(6) 0.047(3) Uiso 1 1 d .
O5 O 0.2149(6) 1.3688(5) 0.3291(5) 0.029(2) Uiso 1 1 d .
O6 O 0.3383(6) 1.3611(5) 0.4636(5) 0.029(2) Uiso 1 1 d .
O7 O 0.4653(7) 1.4392(6) 0.4245(5) 0.040(2) Uiso 1 1 d .
O8 O 0.3466(6) 1.4256(5) 0.3007(4) 0.0257(19) Uiso 1 1 d .
O9 O 0.5121(8) 1.4496(6) 0.2984(6) 0.048(3) Uiso 1 1 d .
O10 O 0.2705(6) 1.3899(5) 0.1727(4) 0.0271(19) Uiso 1 1 d .
O11 O 0.0895(7) 1.2392(6) 0.2849(5) 0.037(2) Uiso 1 1 d .
O12 O 0.2254(6) 1.2460(5) 0.3998(4) 0.0256(19) Uiso 1 1 d .
O13 O 0.3397(7) 1.2404(6) 0.5299(5) 0.037(2) Uiso 1 1 d .
O14 O 0.4762(7) 1.2831(6) 0.4839(5) 0.039(2) Uiso 1 1 d .
O15 O 0.3528(5) 1.2941(4) 0.3536(4) 0.0204(17) Uiso 1 1 d .
O16 O 0.2228(5) 1.2850(5) 0.2288(4) 0.0230(18) Uiso 1 1 d .
O17 O 0.4457(7) 1.3996(6) 0.1604(5) 0.038(2) Uiso 1 1 d .
O18 O 0.3961(6) 1.3089(5) 0.2311(4) 0.0243(18) Uiso 1 1 d .
O19 O 0.1597(7) 1.2661(5) 0.0841(5) 0.036(2) Uiso 1 1 d .
O20 O 0.3324(6) 1.2854(5) 0.0967(5) 0.028(2) Uiso 1 1 d .
O21 O 0.5694(8) 1.3179(7) 0.2157(6) 0.050(3) Uiso 1 1 d .
O22 O 0.4959(8) 1.2928(7) 0.0767(6) 0.053(3) Uiso 1 1 d .
O23 O 0.4449(6) 1.1961(5) 0.1568(4) 0.0277(19) Uiso 1 1 d .
O24 O 0.3999(5) 1.1790(4) 0.2844(4) 0.0186(16) Uiso 1 1 d .
O25 O 0.2667(5) 1.1741(4) 0.1542(4) 0.0205(17) Uiso 1 1 d .
O26 O 0.3559(6) 1.1653(5) 0.4119(4) 0.0271(19) Uiso 1 1 d .
O27 O 0.2237(5) 1.1613(4) 0.2814(4) 0.0194(17) Uiso 1 1 d .
O28 O 0.0690(7) 1.1469(6) 0.1456(5) 0.039(2) Uiso 1 1 d .
O29 O 0.1111(6) 1.0246(5) 0.2192(4) 0.0232(18) Uiso 1 1 d .
O30 O 0.2406(5) 1.0304(5) 0.3396(4) 0.0228(18) Uiso 1 1 d .
O31 O 0.1436(5) 1.0326(4) 0.0863(4) 0.0205(17) Uiso 1 1 d .
O32 O 0.2942(5) 1.0554(4) 0.2228(4) 0.0144(15) Uiso 1 1 d .
O33 O 0.4217(5) 1.0464(4) 0.3551(4) 0.0208(17) Uiso 1 1 d .
O34 O 0.3399(5) 1.0599(4) 0.0959(4) 0.0201(17) Uiso 1 1 d .
O35 O 0.4715(6) 1.0673(5) 0.2209(4) 0.0237(18) Uiso 1 1 d .
O36 O 0.6005(6) 0.9922(5) 0.2004(5) 0.035(2) Uiso 1 1 d .
O37 O 0.3817(6) 0.9823(5) -0.0086(4) 0.028(2) Uiso 1 1 d .
O38 O 0.4213(6) 0.9471(5) 0.1272(4) 0.0252(18) Uiso 1 1 d .
O39 O 0.5449(6) 0.9767(5) 0.3131(4) 0.0239(18) Uiso 1 1 d .
O40 O 0.2142(5) 0.9600(4) -0.0046(4) 0.0212(17) Uiso 1 1 d .
O41 O 0.2470(5) 0.9190(4) 0.1113(4) 0.0149(15) Uiso 1 1 d .
O42 O 0.5194(6) 0.9587(5) 0.4384(5) 0.034(2) Uiso 1 1 d .
O43 O 0.3904(5) 0.9262(4) 0.2491(4) 0.0147(15) Uiso 1 1 d .
O44 O 0.3485(5) 0.9071(4) 0.3663(4) 0.0208(17) Uiso 1 1 d .
O45 O 0.0752(6) 0.8942(5) 0.1036(4) 0.0255(19) Uiso 1 1 d .
O46 O 0.3071(6) 0.7833(5) 0.2649(4) 0.0251(18) Uiso 1 1 d .
O47 O 0.0404(6) 0.9341(5) -0.0268(5) 0.0282(19) Uiso 1 1 d .
O48 O 0.1477(5) 0.8293(5) 0.0104(4) 0.0221(17) Uiso 1 1 d .
O49 O 0.2289(7) 0.7099(5) 0.0304(5) 0.036(2) Uiso 1 1 d .
O50 O 0.4379(7) 0.7394(6) 0.0798(5) 0.039(2) Uiso 1 1 d .
O51 O 0.3283(6) 0.8482(5) 0.0339(4) 0.0238(18) Uiso 1 1 d .
O52 O 0.5140(7) 0.8701(6) 0.0621(5) 0.038(2) Uiso 1 1 d .
O53 O 0.3387(5) 0.8049(4) 0.1465(4) 0.0190(16) Uiso 1 1 d .
O54 O 0.4758(6) 0.8467(5) 0.3265(4) 0.0252(18) Uiso 1 1 d .
O55 O 0.4401(6) 0.7193(5) 0.2361(5) 0.030(2) Uiso 1 1 d .
O56 O 0.1993(5) 0.9014(4) 0.2421(4) 0.0156(15) Uiso 1 1 d .
O57 O 0.1690(5) 0.7765(5) 0.1309(4) 0.0223(17) Uiso 1 1 d .
O58 O 0.0700(6) 1.0154(5) 0.3379(5) 0.0280(19) Uiso 1 1 d .
O59 O 0.1654(5) 0.8958(4) 0.3598(4) 0.0179(16) Uiso 1 1 d .
O60 O 0.0336(5) 0.8898(4) 0.2347(4) 0.0172(16) Uiso 1 1 d .
O61 O 0.2665(6) 0.7723(5) 0.3879(5) 0.0282(19) Uiso 1 1 d .
O62 O 0.1291(5) 0.7692(5) 0.2574(4) 0.0225(18) Uiso 1 1 d .
O63 O -0.0099(6) 0.7610(5) 0.1252(5) 0.030(2) Uiso 1 1 d .
O64 O -0.0832(8) 0.6175(6) 0.1261(6) 0.048(3) Uiso 1 1 d .
O65 O -0.1813(8) 0.7077(6) 0.0530(6) 0.048(3) Uiso 1 1 d .
O66 O 0.2127(7) 0.6312(6) 0.4056(5) 0.042(2) Uiso 1 1 d .
O67 O -0.0401(5) 0.7335(5) 0.2469(4) 0.0227(18) Uiso 1 1 d .
O68 O -0.1316(6) 0.8204(5) 0.1692(5) 0.033(2) Uiso 1 1 d .
O69 O 0.0916(6) 0.7392(5) 0.3715(4) 0.0238(18) Uiso 1 1 d .
O70 O 0.1322(6) 0.7003(5) 0.4904(5) 0.033(2) Uiso 1 1 d .
O71 O -0.0012(6) 0.8585(5) 0.3475(4) 0.0242(18) Uiso 1 1 d .
O72 O -0.1103(6) 0.9429(5) 0.2618(4) 0.0260(19) Uiso 1 1 d .
O73 O 0.1088(6) 0.9528(5) 0.4691(5) 0.032(2) Uiso 1 1 d .
O74 O 0.0139(6) 0.8103(5) 0.4565(4) 0.0265(19) Uiso 1 1 d .
O75 O -0.1050(7) 0.9119(6) 0.4199(5) 0.040(2) Uiso 1 1 d .
O76 O -0.1714(7) 0.7767(6) 0.4292(5) 0.038(2) Uiso 1 1 d .
O77 O -0.0339(8) 0.6709(7) 0.4969(6) 0.050(3) Uiso 1 1 d .
O78 O -0.0787(6) 0.7066(5) 0.3622(5) 0.030(2) Uiso 1 1 d .
O79 O -0.1547(6) 0.8029(5) 0.2963(4) 0.0273(19) Uiso 1 1 d .
O80 O 0.0104(8) 0.5943(7) 0.3935(6) 0.050(3) Uiso 1 1 d .
O81 O -0.2536(8) 0.6596(6) 0.2883(6) 0.049(3) Uiso 1 1 d .
O82 O -0.1259(8) 0.5881(6) 0.2621(6) 0.048(3) Uiso 1 1 d .
O83 O -0.1972(7) 0.6869(6) 0.1788(5) 0.038(2) Uiso 1 1 d .
O84 O 0.3104(7) 0.7295(6) 0.5164(6) 0.043(3) Uiso 1 1 d .
O85 O 0.1925(6) 0.8327(5) 0.4772(5) 0.028(2) Uiso 1 1 d .
O86 O 0.4988(6) 0.8569(5) 0.1967(5) 0.0283(19) Uiso 1 1 d .
O101 O 0.3225(10) 0.6287(8) 0.3148(7) 0.070(4) Uiso 1 1 d .
O102 O 0.6881(9) 0.0041(8) 0.5156(7) 0.065(4) Uiso 1 1 d .
O103 O 0.4689(9) 0.8954(8) 0.9155(7) 0.066(4) Uiso 1 1 d .
O104 O 0.8008(11) 0.8952(9) 0.5308(8) 0.078(4) Uiso 1 1 d .
O105 O 0.4389(10) 0.8506(9) 0.5078(8) 0.075(4) Uiso 1 1 d .
O106 O 0.6313(12) 0.4036(10) 0.4524(9) 0.091(5) Uiso 1 1 d .
O107 O 0.2085(11) 0.6359(9) 0.1743(8) 0.080(4) Uiso 1 1 d .
O108 O 0.0763(11) 0.0161(9) 0.8742(8) 0.080(4) Uiso 1 1 d .
O109 O 0.2280(13) 0.3687(10) 0.5454(10) 0.096(5) Uiso 1 1 d .
O110 O 0.9549(13) 0.1076(11) 0.2509(10) 0.103(6) Uiso 1 1 d .
O111 O 0.2932(13) 0.1543(11) 0.9938(10) 0.101(6) Uiso 1 1 d .
O112 O 0.3363(13) 0.6059(11) 0.1092(10) 0.100(6) Uiso 1 1 d .
O113 O 0.0481(13) 0.1965(11) 0.4123(10) 0.103(6) Uiso 1 1 d .
O114 O 0.1130(15) 0.1372(12) 0.9779(11) 0.116(7) Uiso 1 1 d .
O115 O 0.9545(16) 0.0611(13) 0.4102(12) 0.124(7) Uiso 1 1 d .
O116 O 0.5112(14) 0.4022(11) 0.6012(10) 0.105(6) Uiso 1 1 d .
O117 O 0.5900(15) 0.1457(13) 0.3628(12) 0.119(7) Uiso 1 1 d .
O118 O 0.121(2) 0.4806(17) 0.3798(15) 0.164(10) Uiso 1 1 d .
O119 O 0.6746(18) 0.8239(15) 0.2093(14) 0.145(9) Uiso 1 1 d .
O120 O 0.660(2) 0.8570(19) 0.3624(17) 0.083(9) Uiso 0.50 1 d P
O121 O 0.995(2) 0.4893(17) 0.2522(15) 0.163(10) Uiso 1 1 d .
O122 O 0.153(3) 0.840(2) 0.868(2) 0.233(17) Uiso 1 1 d .
O123 O 0.006(2) 0.6865(17) 0.9991(16) 0.075(8) Uiso 0.50 1 d P
O124 O 0.722(2) 0.9408(17) 0.1286(15) 0.162(10) Uiso 1 1 d .
O125 O 0.0523(18) 0.5310(15) 0.1446(14) 0.145(9) Uiso 1 1 d .
O126 O 0.969(2) 0.269(2) 0.1175(19) 0.199(14) Uiso 1 1 d .
O127 O 0.718(3) 0.058(2) 0.398(2) 0.107(12) Uiso 0.50 1 d P
O128 O 0.205(3) 0.433(2) 0.046(2) 0.108(12) Uiso 0.50 1 d P
O129 O 0.314(3) 0.802(2) 0.899(2) 0.106(12) Uiso 0.50 1 d P
O130 O 0.629(3) 0.719(3) 0.073(2) 0.130(15) Uiso 0.50 1 d P
O131 O 0.572(3) 0.631(2) 0.294(2) 0.115(13) Uiso 0.50 1 d P
O132 O 0.658(4) 0.578(3) 0.975(3) 0.17(2) Uiso 0.50 1 d P
O133 O 0.663(4) 0.304(3) 0.338(3) 0.153(19) Uiso 0.50 1 d P
O134 O 0.683(3) 0.499(2) 0.358(2) 0.115(13) Uiso 0.50 1 d P
O135 O 0.733(4) 0.523(3) 0.111(3) 0.16(2) Uiso 0.50 1 d P
O136 O 0.175(5) 0.758(4) 0.626(4) 0.21(3) Uiso 0.50 1 d P

loop_
_atom_site_aniso_label
_atom_site_aniso_U_11
_atom_site_aniso_U_22
_atom_site_aniso_U_33
_atom_site_aniso_U_23
_atom_site_aniso_U_13
_atom_site_aniso_U_12
As1 0.0203(6) 0.0094(5) 0.0278(6) -0.0027(5) 0.0088(5) -0.0054(4)
As2 0.0246(7) 0.0112(5) 0.0331(7) 0.0028(5) 0.0151(5) -0.0047(5)
Co1 0.0181(8) 0.0113(7) 0.0219(8) 0.0022(6) 0.0063(6) -0.0024(6)
Fe1 0.0190(9) 0.0139(8) 0.0236(8) 0.0021(6) 0.0099(7) -0.0011(6)
Fe2 0.0190(9) 0.0146(8) 0.0227(8) -0.0003(6) 0.0086(7) -0.0057(6)
Fe3 0.0113(7) 0.0056(7) 0.0168(7) 0.0001(6) 0.0065(6) -0.0053(5)
Fe4 0.0172(8) 0.0113(8) 0.0213(8) -0.0026(6) 0.0061(7) -0.0054(6)
Fe5 0.0207(9) 0.0105(7) 0.0236(8) -0.0001(6) 0.0102(7) -0.0043(6)
Mo1 0.0372(7) 0.0140(5) 0.0456(7) 0.0020(5) 0.0189(6) -0.0058(5)
Mo2 0.0372(7) 0.0178(5) 0.0445(7) 0.0029(5) 0.0246(6) -0.0060(5)
Mo3 0.0298(6) 0.0118(5) 0.0257(5) 0.0030(4) 0.0094(5) -0.0008(4)
Mo4 0.0269(6) 0.0190(5) 0.0254(6) -0.0057(4) 0.0072(5) -0.0009(4)
Mo5 0.0199(5) 0.0124(5) 0.0279(5) -0.0009(4) 0.0093(4) -0.0007(4)
Mo6 0.0301(6) 0.0149(5) 0.0353(6) -0.0063(4) 0.0098(5) -0.0014(4)
Mo7 0.0306(6) 0.0155(5) 0.0403(7) 0.0032(5) 0.0100(5) 0.0040(4)
Mo8 0.0152(5) 0.0163(5) 0.0213(5) 0.0011(4) 0.0050(4) 0.0002(4)
Mo9 0.0144(5) 0.0166(5) 0.0257(5) 0.0016(4) 0.0088(4) -0.0007(4)
Mo10 0.0212(5) 0.0132(5) 0.0279(5) 0.0029(4) 0.0116(4) 0.0027(4)
Mo11 0.0165(5) 0.0155(5) 0.0167(5) 0.0000(4) 0.0035(4) -0.0018(4)
Mo12 0.0223(5) 0.0119(5) 0.0226(5) -0.0020(4) 0.0098(4) -0.0020(4)
Mo13 0.0209(5) 0.0141(5) 0.0202(5) 0.0014(4) 0.0110(4) -0.0005(4)
Mo14 0.0256(6) 0.0202(5) 0.0307(6) 0.0002(4) 0.0157(5) 0.0040(4)
Mo15 0.0283(6) 0.0259(6) 0.0370(6) 0.0161(5) 0.0163(5) 0.0074(5)
Mo16 0.0211(5) 0.0178(5) 0.0232(5) 0.0041(4) 0.0118(4) 0.0000(4)
Mo17 0.0314(6) 0.0249(6) 0.0439(7) 0.0155(5) 0.0223(5) 0.0030(5)
Mo18 0.0159(5) 0.0190(5) 0.0260(5) 0.0042(4) 0.0084(4) -0.0038(4)
Mo19 0.0267(6) 0.0243(6) 0.0447(7) 0.0045(5) 0.0175(5) -0.0093(5)
Mo20 0.0264(6) 0.0253(6) 0.0325(6) -0.0025(5) 0.0098(5) -0.0128(5)
Mo21 0.0255(6) 0.0264(6) 0.0356(6) 0.0072(5) 0.0198(5) 0.0022(4)
Mo22 0.0152(5) 0.0127(5) 0.0209(5) 0.0011(4) 0.0086(4) -0.0022(4)

loop_
_atom_type_symbol
_atom_type_description
_atom_type_scat_dispersion_real
_atom_type_scat_dispersion_imag
_atom_type_scat_source
N N 0.0061 0.0033 'International Tables Vol C Tables 4.2.6.8 and 6.1.1.4'
H H 0.0000 0.0000 'International Tables Vol C Tables 4.2.6.8 and 6.1.1.4'
O O 0.0106 0.0060 'International Tables Vol C Tables 4.2.6.8 and 6.1.1.4'
Fe Fe 0.3463 0.8444 'International Tables Vol C Tables 4.2.6.8 and 6.1.1.4'
Co Co 0.3494 0.9721 'International Tables Vol C Tables 4.2.6.8 and 6.1.1.4'
As As 0.0499 2.0058 'International Tables Vol C Tables 4.2.6.8 and 6.1.1.4'
Mo Mo -1.6832 0.6857 'International Tables Vol C Tables 4.2.6.8 and 6.1.1.4'

loop_
_geom_angle_atom_site_label_1
_geom_angle_atom_site_label_2
_geom_angle_atom_site_label_3
_geom_angle
O24 As1 O15 98.6(4)
O24 As1 O18 98.7(4)
O15 As1 O18 102.7(4)
O62 As2 O67 98.7(4)
O62 As2 O69 97.6(4)
O67 As2 O69 102.4(4)
O29 Co1 O28 88.9(4)
O29 Co1 O31 91.6(3)
O28 Co1 O31 87.7(4)
O29 Co1 O25 170.7(3)
O28 Co1 O25 99.3(4)
O31 Co1 O25 93.1(3)
O29 Co1 O32 90.4(3)
O28 Co1 O32 176.5(4)
O31 Co1 O32 95.8(3)
O25 Co1 O32 81.1(3)
O29 Co1 O27 86.4(3)
O28 Co1 O27 97.3(4)
O31 Co1 O27 174.5(3)
O25 Co1 O27 88.2(3)
O32 Co1 O27 79.1(3)
O61 Fe1 O46 91.6(4)
O61 Fe1 O62 96.7(4)
O46 Fe1 O62 90.5(4)
O61 Fe1 O44 90.2(4)
O46 Fe1 O44 87.7(3)
O62 Fe1 O44 172.9(3)
O61 Fe1 O59 96.0(4)
O46 Fe1 O59 172.4(3)
O62 Fe1 O59 88.6(3)
O44 Fe1 O59 92.3(3)
O61 Fe1 O56 175.2(4)
O46 Fe1 O56 92.4(3)
O62 Fe1 O56 80.6(3)
O44 Fe1 O56 92.7(3)
O59 Fe1 O56 80.0(3)
O63 Fe2 O57 93.5(4)
O63 Fe2 O45 90.5(4)
O57 Fe2 O45 87.8(3)
O63 Fe2 O62 97.0(4)
O57 Fe2 O62 90.2(3)
O45 Fe2 O62 172.3(4)
O63 Fe2 O60 94.9(4)
O57 Fe2 O60 171.6(3)
O45 Fe2 O60 93.3(3)
O62 Fe2 O60 87.6(3)
O63 Fe2 O56 173.6(3)
O57 Fe2 O56 92.1(3)
O45 Fe2 O56 92.8(3)
O62 Fe2 O56 79.8(3)
O60 Fe2 O56 79.5(3)
O43 Fe3 O41 111.8(3)
O43 Fe3 O32 105.8(3)
O41 Fe3 O32 108.9(3)
O43 Fe3 O56 108.6(3)
O41 Fe3 O56 108.0(3)
O32 Fe3 O56 114.0(3)
O26 Fe4 O33 91.4(4)
O26 Fe4 O30 94.3(4)
O33 Fe4 O30 90.9(3)
O26 Fe4 O24 95.5(3)
O33 Fe4 O24 94.6(3)
O30 Fe4 O24 168.6(3)
O26 Fe4 O32 173.7(3)
O33 Fe4 O32 93.7(3)
O30 Fe4 O32 89.4(3)
O24 Fe4 O32 80.3(3)
O26 Fe4 O27 93.0(4)
O33 Fe4 O27 175.1(3)
O30 Fe4 O27 86.5(3)
O24 Fe4 O27 87.3(3)
O32 Fe4 O27 82.1(3)
O23 Fe5 O35 92.2(4)
O23 Fe5 O34 90.2(4)
O35 Fe5 O34 88.9(3)
O23 Fe5 O24 96.9(4)
O35 Fe5 O24 89.6(3)
O34 Fe5 O24 172.8(3)
O23 Fe5 O25 92.8(4)
O35 Fe5 O25 174.7(3)
O34 Fe5 O25 89.1(3)
O24 Fe5 O25 91.8(3)
O23 Fe5 O32 176.1(3)
O35 Fe5 O32 90.9(3)
O34 Fe5 O32 92.3(3)
O24 Fe5 O32 80.7(3)
O25 Fe5 O32 84.2(3)
O3 Mo1 O9 104.0(5)
O3 Mo1 O17 100.4(5)
O9 Mo1 O17 99.9(5)
O3 Mo1 O8 99.8(5)
O9 Mo1 O8 94.7(5)
O17 Mo1 O8 151.4(4)
O3 Mo1 O18 162.3(4)
O9 Mo1 O18 93.6(4)
O17 Mo1 O18 74.0(4)
O8 Mo1 O18 80.6(3)
O3 Mo1 O10 90.6(4)
O9 Mo1 O10 162.0(4)
O17 Mo1 O10 87.5(4)
O8 Mo1 O10 72.2(3)
O18 Mo1 O10 72.5(3)
O21 Mo2 O22 105.9(6)
O21 Mo2 O23 101.5(5)
O22 Mo2 O23 102.2(5)
O21 Mo2 O17 93.5(5)
O22 Mo2 O17 97.7(5)
O23 Mo2 O17 150.6(4)
O21 Mo2 O20 161.6(5)
O22 Mo2 O20 89.9(5)
O23 Mo2 O20 83.7(4)
O17 Mo2 O20 74.8(4)
O21 Mo2 O18 92.1(5)
O22 Mo2 O18 159.7(5)
O23 Mo2 O18 82.6(3)
O17 Mo2 O18 71.6(4)
O20 Mo2 O18 70.9(3)
O19 Mo3 O20 102.5(4)
O19 Mo3 O25 102.6(4)
O20 Mo3 O25 97.3(4)
O19 Mo3 O16 100.2(4)
O20 Mo3 O16 154.1(4)
O25 Mo3 O16 89.9(3)
O19 Mo3 O10 94.0(4)
O20 Mo3 O10 90.6(4)
O25 Mo3 O10 159.6(3)
O16 Mo3 O10 75.4(3)
O19 Mo3 O18 168.1(4)
O20 Mo3 O18 76.2(4)
O25 Mo3 O18 89.3(3)
O16 Mo3 O18 79.0(3)
O10 Mo3 O18 74.3(3)
O13 Mo4 O14 105.5(5)
O13 Mo4 O26 103.4(4)
O14 Mo4 O26 100.6(5)
O13 Mo4 O6 94.2(4)
O14 Mo4 O6 95.3(4)
O26 Mo4 O6 152.0(4)
O13 Mo4 O12 90.3(4)
O14 Mo4 O12 162.2(4)
O26 Mo4 O12 83.2(4)
O6 Mo4 O12 75.0(3)
O13 Mo4 O15 159.2(4)
O14 Mo4 O15 91.8(4)
O26 Mo4 O15 84.1(3)
O6 Mo4 O15 72.4(3)
O12 Mo4 O15 71.2(3)
O11 Mo5 O12 102.6(4)
O11 Mo5 O27 103.6(4)
O12 Mo5 O27 98.5(4)
O11 Mo5 O16 100.9(4)
O12 Mo5 O16 153.7(4)
O27 Mo5 O16 87.3(3)
O11 Mo5 O5 95.2(4)
O12 Mo5 O5 91.5(4)
O27 Mo5 O5 156.2(4)
O16 Mo5 O5 74.7(3)
O11 Mo5 O15 168.5(4)
O12 Mo5 O15 75.8(3)
O27 Mo5 O15 87.9(3)
O16 Mo5 O15 78.8(3)
O5 Mo5 O15 73.6(3)
O2 Mo6 O7 105.3(5)
O2 Mo6 O6 101.1(5)
O7 Mo6 O6 98.9(5)
O2 Mo6 O8 100.4(4)
O7 Mo6 O8 93.8(4)
O6 Mo6 O8 151.1(4)
O2 Mo6 O5 88.7(4)
O7 Mo6 O5 162.1(4)
O6 Mo6 O5 89.1(4)
O8 Mo6 O5 72.3(3)
O2 Mo6 O15 159.8(4)
O7 Mo6 O15 94.8(4)
O6 Mo6 O15 73.6(3)
O8 Mo6 O15 79.5(3)
O5 Mo6 O15 72.0(3)
O4 Mo7 O1 101.7(6)
O4 Mo7 O10 103.8(5)
O1 Mo7 O10 104.5(5)
O4 Mo7 O5 104.9(5)
O1 Mo7 O5 102.8(5)
O10 Mo7 O5 135.0(4)
O4 Mo7 O16 87.7(4)
O1 Mo7 O16 170.5(5)
O10 Mo7 O16 74.2(3)
O5 Mo7 O16 73.1(3)
O4 Mo7 O8 174.2(4)
O1 Mo7 O8 84.1(5)
O10 Mo7 O8 74.4(3)
O5 Mo7 O8 73.6(3)
O16 Mo7 O8 86.5(3)
O42 Mo8 O44 103.8(4)
O42 Mo8 O33 104.4(4)
O44 Mo8 O33 100.5(4)
O42 Mo8 O39 92.8(4)
O44 Mo8 O39 156.6(3)
O33 Mo8 O39 90.9(3)
O42 Mo8 O54 91.1(4)
O44 Mo8 O54 87.9(3)
O33 Mo8 O54 159.8(3)
O39 Mo8 O54 75.2(3)
O42 Mo8 O43 159.1(4)
O44 Mo8 O43 87.5(3)
O33 Mo8 O43 90.4(3)
O39 Mo8 O43 71.9(3)
O54 Mo8 O43 71.5(3)
O36 Mo9 O35 103.2(4)
O36 Mo9 O39 101.2(4)
O35 Mo9 O39 99.7(4)
O36 Mo9 O38 100.3(4)
O35 Mo9 O38 88.8(4)
O39 Mo9 O38 154.3(4)
O36 Mo9 O86 90.1(4)
O35 Mo9 O86 159.9(4)
O39 Mo9 O86 92.4(4)
O38 Mo9 O86 73.8(3)
O36 Mo9 O43 163.3(4)
O35 Mo9 O43 93.5(3)
O39 Mo9 O43 74.5(3)
O38 Mo9 O43 80.8(3)
O86 Mo9 O43 74.1(3)
O55 Mo10 O46 104.2(4)
O55 Mo10 O54 101.3(4)
O46 Mo10 O54 99.0(4)
O55 Mo10 O53 100.6(4)
O46 Mo10 O53 90.8(4)
O54 Mo10 O53 152.9(4)
O55 Mo10 O86 93.4(4)
O46 Mo10 O86 158.9(4)
O54 Mo10 O86 88.7(4)
O53 Mo10 O86 74.3(3)
O55 Mo10 O43 165.9(4)
O46 Mo10 O43 89.8(3)
O54 Mo10 O43 74.7(3)
O53 Mo10 O43 80.2(3)
O86 Mo10 O43 73.2(3)
O47 Mo11 O31 104.8(4)
O47 Mo11 O45 104.6(4)
O31 Mo11 O45 102.0(4)
O47 Mo11 O40 90.0(4)
O31 Mo11 O40 91.2(3)
O45 Mo11 O40 156.8(4)
O47 Mo11 O41 156.1(4)
O31 Mo11 O41 92.0(3)
O45 Mo11 O41 88.0(4)
O40 Mo11 O41 72.5(3)
O47 Mo11 O48 89.0(4)
O31 Mo11 O48 160.4(4)
O45 Mo11 O48 87.4(3)
O40 Mo11 O48 74.7(3)
O41 Mo11 O48 71.0(3)
O49 Mo12 O57 105.2(4)
O49 Mo12 O48 101.4(4)
O57 Mo12 O48 98.8(4)
O49 Mo12 O53 99.7(4)
O57 Mo12 O53 91.0(4)
O48 Mo12 O53 153.5(3)
O49 Mo12 O51 92.4(4)
O57 Mo12 O51 158.4(3)
O48 Mo12 O51 89.7(3)
O53 Mo12 O51 73.5(3)
O49 Mo12 O41 165.1(4)
O57 Mo12 O41 89.7(3)
O48 Mo12 O41 75.4(3)
O53 Mo12 O41 80.1(3)
O51 Mo12 O41 73.2(3)
O37 Mo13 O34 103.3(4)
O37 Mo13 O40 100.8(4)
O34 Mo13 O40 99.7(4)
O37 Mo13 O38 100.9(4)
O34 Mo13 O38 88.2(4)
O40 Mo13 O38 154.5(4)
O37 Mo13 O51 91.7(4)
O34 Mo13 O51 158.1(3)
O40 Mo13 O51 93.0(3)
O38 Mo13 O51 73.0(3)
O37 Mo13 O41 164.2(4)
O34 Mo13 O41 92.5(3)
O40 Mo13 O41 74.7(3)
O38 Mo13 O41 80.8(3)
O51 Mo13 O41 73.7(3)
O52 Mo14 O50 102.5(5)
O52 Mo14 O86 103.4(4)
O50 Mo14 O86 103.7(4)
O52 Mo14 O51 103.0(4)
O50 Mo14 O51 102.3(4)
O86 Mo14 O51 137.5(4)
O52 Mo14 O38 87.4(4)
O50 Mo14 O38 170.1(4)
O86 Mo14 O38 74.9(4)
O51 Mo14 O38 73.7(3)
O52 Mo14 O53 171.0(4)
O50 Mo14 O53 86.4(4)
O86 Mo14 O53 75.3(3)
O51 Mo14 O53 73.5(3)
O38 Mo14 O53 83.7(3)
O66 Mo15 O84 104.1(5)
O66 Mo15 O61 101.4(5)
O84 Mo15 O61 102.5(5)
O66 Mo15 O70 95.7(5)
O84 Mo15 O70 96.2(5)
O61 Mo15 O70 150.6(4)
O66 Mo15 O85 162.6(4)
O84 Mo15 O85 91.6(4)
O61 Mo15 O85 82.1(4)
O70 Mo15 O85 74.8(4)
O66 Mo15 O69 93.2(4)
O84 Mo15 O69 160.2(4)
O61 Mo15 O69 83.0(4)
O70 Mo15 O69 72.2(4)
O85 Mo15 O69 70.2(3)
O73 Mo16 O85 102.8(4)
O73 Mo16 O59 102.9(4)
O85 Mo16 O59 97.2(4)
O73 Mo16 O71 102.5(4)
O85 Mo16 O71 152.6(4)
O59 Mo16 O71 87.2(3)
O73 Mo16 O74 95.5(4)
O85 Mo16 O74 92.7(4)
O59 Mo16 O74 156.5(3)
O71 Mo16 O74 74.6(3)
O73 Mo16 O69 169.0(4)
O85 Mo16 O69 75.0(4)
O59 Mo16 O69 88.1(3)
O71 Mo16 O69 78.2(3)
O74 Mo16 O69 73.9(3)
O80 Mo17 O77 106.0(6)
O80 Mo17 O70 101.1(5)
O77 Mo17 O70 99.2(5)
O80 Mo17 O78 94.0(5)
O77 Mo17 O78 100.5(5)
O70 Mo17 O78 150.7(4)
O80 Mo17 O69 94.7(5)
O77 Mo17 O69 159.2(4)
O70 Mo17 O69 74.6(4)
O78 Mo17 O69 79.3(4)
O80 Mo17 O74 162.1(5)
O77 Mo17 O74 87.8(4)
O70 Mo17 O74 87.5(4)
O78 Mo17 O74 71.9(3)
O69 Mo17 O74 72.3(3)
O72 Mo18 O68 102.6(4)
O72 Mo18 O60 103.5(4)
O68 Mo18 O60 97.0(4)
O72 Mo18 O71 101.9(4)
O68 Mo18 O71 153.5(4)
O60 Mo18 O71 87.1(3)
O72 Mo18 O79 95.0(4)
O68 Mo18 O79 92.8(4)
O60 Mo18 O79 156.5(3)
O71 Mo18 O79 75.0(4)
O72 Mo18 O67 168.5(4)
O68 Mo18 O67 76.3(4)
O60 Mo18 O67 88.0(3)
O71 Mo18 O67 77.6(3)
O79 Mo18 O67 73.7(3)
O82 Mo19 O81 106.0(6)
O82 Mo19 O83 101.1(5)
O81 Mo19 O83 100.3(5)
O82 Mo19 O78 94.7(5)
O81 Mo19 O78 99.9(5)
O83 Mo19 O78 149.8(4)
O82 Mo19 O67 93.9(4)
O81 Mo19 O67 160.1(5)
O83 Mo19 O67 74.5(4)
O78 Mo19 O67 78.8(3)
O82 Mo19 O79 162.2(5)
O81 Mo19 O79 88.5(5)
O83 Mo19 O79 86.0(4)
O78 Mo19 O79 72.3(3)
O67 Mo19 O79 72.1(3)
O65 Mo20 O64 104.7(6)
O65 Mo20 O63 103.4(5)
O64 Mo20 O63 101.6(5)
O65 Mo20 O83 95.5(5)
O64 Mo20 O83 95.6(5)
O63 Mo20 O83 150.1(4)
O65 Mo20 O68 90.7(5)
O64 Mo20 O68 162.8(5)
O63 Mo20 O68 81.7(4)
O83 Mo20 O68 75.1(4)
O65 Mo20 O67 159.7(5)
O64 Mo20 O67 92.5(4)
O63 Mo20 O67 83.2(4)
O83 Mo20 O67 71.7(4)
O68 Mo20 O67 71.0(3)
O75 Mo21 O76 100.7(5)
O75 Mo21 O74 102.6(5)
O76 Mo21 O74 103.9(4)
O75 Mo21 O79 104.9(4)
O76 Mo21 O79 104.1(4)
O74 Mo21 O79 135.8(4)
O75 Mo21 O71 89.7(4)
O76 Mo21 O71 169.6(4)
O74 Mo21 O71 73.2(3)
O79 Mo21 O71 73.1(3)
O75 Mo21 O78 175.5(4)
O76 Mo21 O78 83.6(4)
O74 Mo21 O78 75.0(4)
O79 Mo21 O78 74.9(4)
O71 Mo21 O78 86.0(3)
O58 Mo22 O29 103.0(4)
O58 Mo22 O30 103.2(4)
O29 Mo22 O30 101.3(4)
O58 Mo22 O60 92.1(4)
O29 Mo22 O60 87.1(3)
O30 Mo22 O60 160.3(3)
O58 Mo22 O59 91.5(4)
O29 Mo22 O59 161.2(3)
O30 Mo22 O59 86.7(3)
O60 Mo22 O59 80.4(3)
O58 Mo22 O56 160.9(4)
O29 Mo22 O56 89.5(3)
O30 Mo22 O56 88.1(3)
O60 Mo22 O56 73.9(3)
O59 Mo22 O56 73.7(3)
Mo7 O5 Mo5 105.7(4)
Mo7 O5 Mo6 104.0(4)
Mo5 O5 Mo6 110.8(4)
Mo6 O6 Mo4 118.1(5)
Mo6 O8 Mo1 144.4(5)
Mo6 O8 Mo7 107.3(4)
Mo1 O8 Mo7 107.8(4)
Mo7 O10 Mo3 104.5(4)
Mo7 O10 Mo1 103.5(4)
Mo3 O10 Mo1 109.1(4)
Mo5 O12 Mo4 116.8(4)
As1 O15 Mo4 117.8(4)
As1 O15 Mo6 116.9(4)
Mo4 O15 Mo6 92.6(3)
As1 O15 Mo5 127.8(4)
Mo4 O15 Mo5 94.0(3)
Mo6 O15 Mo5 100.4(3)
Mo3 O16 Mo5 154.1(5)
Mo3 O16 Mo7 102.7(4)
Mo5 O16 Mo7 103.1(4)
Mo1 O17 Mo2 118.2(5)
As1 O18 Mo1 115.2(4)
As1 O18 Mo2 119.0(4)
Mo1 O18 Mo2 92.4(3)
As1 O18 Mo3 128.1(4)
Mo1 O18 Mo3 101.4(3)
Mo2 O18 Mo3 93.4(3)
Mo3 O20 Mo2 117.1(4)
Mo2 O23 Fe5 144.4(5)
As1 O24 Fe5 127.1(4)
As1 O24 Fe4 128.1(4)
Fe5 O24 Fe4 99.7(3)
Mo3 O25 Fe5 129.9(4)
Mo3 O25 Co1 126.1(4)
Fe5 O25 Co1 97.9(3)
Mo4 O26 Fe4 144.9(5)
Mo5 O27 Fe4 131.0(4)
Mo5 O27 Co1 127.7(4)
Fe4 O27 Co1 98.4(3)
Mo22 O29 Co1 134.4(5)
Mo22 O30 Fe4 136.4(5)
Mo11 O31 Co1 142.1(5)
Fe3 O32 Fe5 124.1(4)
Fe3 O32 Fe4 118.3(4)
Fe5 O32 Fe4 99.0(3)
Fe3 O32 Co1 114.6(4)
Fe5 O32 Co1 96.5(3)
Fe4 O32 Co1 99.7(3)
Mo8 O33 Fe4 144.5(5)
Mo13 O34 Fe5 147.1(5)
Mo9 O35 Fe5 145.9(5)
Mo13 O38 Mo9 149.9(5)
Mo13 O38 Mo14 105.7(4)
Mo9 O38 Mo14 104.4(4)
Mo9 O39 Mo8 113.9(4)
Mo13 O40 Mo11 113.2(4)
Fe3 O41 Mo11 120.0(4)
Fe3 O41 Mo13 118.1(4)
Mo11 O41 Mo13 96.8(3)
Fe3 O41 Mo12 118.3(4)
Mo11 O41 Mo12 96.6(3)
Mo13 O41 Mo12 102.9(3)
Fe3 O43 Mo8 120.3(4)
Fe3 O43 Mo9 118.0(4)
Mo8 O43 Mo9 97.1(3)
Fe3 O43 Mo10 118.0(4)
Mo8 O43 Mo10 96.0(3)
Mo9 O43 Mo10 103.2(3)
Mo8 O44 Fe1 144.8(5)
Mo11 O45 Fe2 144.4(5)
Mo10 O46 Fe1 138.6(5)
Mo12 O48 Mo11 112.5(4)
Mo14 O51 Mo12 104.8(4)
Mo14 O51 Mo13 104.7(4)
Mo12 O51 Mo13 107.8(4)
Mo12 O53 Mo10 151.3(4)
Mo12 O53 Mo14 105.0(3)
Mo10 O53 Mo14 103.7(4)
Mo10 O54 Mo8 113.1(4)
Fe3 O56 Fe2 120.1(4)
Fe3 O56 Fe1 119.7(4)
Fe2 O56 Fe1 98.2(3)
Fe3 O56 Mo22 112.3(3)
Fe2 O56 Mo22 101.8(3)
Fe1 O56 Mo22 101.7(3)
Mo12 O57 Fe2 138.5(5)
Mo16 O59 Fe1 127.9(4)
Mo16 O59 Mo22 126.0(4)
Fe1 O59 Mo22 103.5(3)
Mo18 O60 Fe2 128.4(4)
Mo18 O60 Mo22 126.1(4)
Fe2 O60 Mo22 103.4(3)
Mo15 O61 Fe1 144.0(5)
As2 O62 Fe1 128.3(5)
As2 O62 Fe2 127.2(5)
Fe1 O62 Fe2 100.9(4)
Mo20 O63 Fe2 144.4(5)
As2 O67 Mo19 116.7(4)
As2 O67 Mo20 118.8(4)
Mo19 O67 Mo20 91.4(3)
As2 O67 Mo18 128.2(4)
Mo19 O67 Mo18 100.7(3)
Mo20 O67 Mo18 93.0(3)
Mo18 O68 Mo20 118.2(5)
As2 O69 Mo17 116.5(4)
As2 O69 Mo15 119.0(4)
Mo17 O69 Mo15 91.8(3)
As2 O69 Mo16 127.9(4)
Mo17 O69 Mo16 100.5(3)
Mo15 O69 Mo16 93.6(3)
Mo17 O70 Mo15 117.0(5)
Mo18 O71 Mo16 154.7(5)
Mo18 O71 Mo21 102.8(4)
Mo16 O71 Mo21 102.5(4)
Mo21 O74 Mo16 106.4(4)
Mo21 O74 Mo17 103.0(4)
Mo16 O74 Mo17 110.1(4)
Mo19 O78 Mo17 145.0(5)
Mo19 O78 Mo21 107.6(4)
Mo17 O78 Mo21 107.2(4)
Mo21 O79 Mo18 105.8(4)
Mo21 O79 Mo19 102.3(4)
Mo18 O79 Mo19 110.4(4)
Mo19 O83 Mo20 117.6(5)
Mo16 O85 Mo15 119.7(5)
Mo14 O86 Mo9 104.2(4)
Mo14 O86 Mo10 103.6(4)
Mo9 O86 Mo10 107.4(4)

loop_
_geom_bond_atom_site_label_1
_geom_bond_atom_site_label_2
_geom_bond_distance
As1 O24 1.773(8)
As1 O15 1.818(8)
As1 O18 1.824(9)
As2 O62 1.762(8)
As2 O67 1.810(9)
As2 O69 1.816(8)
Co1 O29 2.046(8)
Co1 O28 2.070(11)
Co1 O31 2.076(8)
Co1 O25 2.082(8)
Co1 O32 2.124(8)
Co1 O27 2.132(8)
Fe1 O61 1.944(9)
Fe1 O46 1.994(9)
Fe1 O62 2.021(9)
Fe1 O44 2.031(8)
Fe1 O59 2.046(8)
Fe1 O56 2.079(8)
Fe2 O63 1.932(9)
Fe2 O57 2.012(8)
Fe2 O45 2.027(9)
Fe2 O62 2.053(9)
Fe2 O60 2.070(8)
Fe2 O56 2.078(8)
Fe3 O43 1.873(8)
Fe3 O41 1.877(7)
Fe3 O32 1.893(7)
Fe3 O56 1.900(8)
Fe4 O26 1.939(9)
Fe4 O33 2.006(9)
Fe4 O30 2.011(8)
Fe4 O24 2.040(8)
Fe4 O32 2.047(7)
Fe4 O27 2.082(8)
Fe5 O23 1.937(9)
Fe5 O35 2.016(9)
Fe5 O34 2.018(8)
Fe5 O24 2.027(8)
Fe5 O25 2.038(9)
Fe5 O32 2.042(7)
Mo1 O3 1.712(11)
Mo1 O9 1.714(12)
Mo1 O17 1.875(10)
Mo1 O8 1.958(9)
Mo1 O18 2.305(9)
Mo1 O10 2.341(9)
Mo2 O21 1.710(12)
Mo2 O22 1.720(12)
Mo2 O23 1.835(9)
Mo2 O17 2.010(10)
Mo2 O20 2.227(9)
Mo2 O18 2.314(8)
Mo3 O19 1.719(10)
Mo3 O20 1.791(9)
Mo3 O25 1.851(8)
Mo3 O16 1.968(8)
Mo3 O10 2.133(9)
Mo3 O18 2.406(9)
Mo4 O13 1.706(10)
Mo4 O14 1.725(11)
Mo4 O26 1.805(9)
Mo4 O6 2.005(9)
Mo4 O12 2.236(9)
Mo4 O15 2.288(8)
Mo5 O11 1.697(10)
Mo5 O12 1.794(9)
Mo5 O27 1.819(8)
Mo5 O16 1.972(8)
Mo5 O5 2.115(9)
Mo5 O15 2.416(8)
Mo6 O2 1.712(11)
Mo6 O7 1.729(11)
Mo6 O6 1.882(9)
Mo6 O8 1.956(9)
Mo6 O5 2.309(9)
Mo6 O15 2.324(8)
Mo7 O4 1.706(12)
Mo7 O1 1.724(12)
Mo7 O10 1.970(9)
Mo7 O5 1.973(9)
Mo7 O16 2.185(8)
Mo7 O8 2.237(9)
Mo8 O42 1.721(10)
Mo8 O44 1.787(8)
Mo8 O33 1.795(8)
Mo8 O39 2.105(9)
Mo8 O54 2.149(9)
Mo8 O43 2.157(7)
Mo9 O36 1.728(10)
Mo9 O35 1.782(9)
Mo9 O39 1.840(8)
Mo9 O38 1.991(9)
Mo9 O86 2.202(9)
Mo9 O43 2.258(7)
Mo10 O55 1.703(9)
Mo10 O46 1.795(9)
Mo10 O54 1.807(9)
Mo10 O53 1.989(8)
Mo10 O86 2.221(9)
Mo10 O43 2.290(8)
Mo11 O47 1.735(9)
Mo11 O31 1.760(8)
Mo11 O45 1.784(9)
Mo11 O40 2.098(8)
Mo11 O41 2.155(8)
Mo11 O48 2.191(8)
Mo12 O49 1.694(10)
Mo12 O57 1.783(8)
Mo12 O48 1.790(8)
Mo12 O53 1.974(8)
Mo12 O51 2.196(8)
Mo12 O41 2.287(7)
Mo13 O37 1.713(9)
Mo13 O34 1.785(8)
Mo13 O40 1.852(8)
Mo13 O38 1.981(9)
Mo13 O51 2.201(9)
Mo13 O41 2.257(7)
Mo14 O52 1.714(10)
Mo14 O50 1.723(10)
Mo14 O86 1.965(9)
Mo14 O51 1.979(9)
Mo14 O38 2.173(9)
Mo14 O53 2.196(8)
Mo15 O66 1.710(11)
Mo15 O84 1.730(11)
Mo15 O61 1.818(9)
Mo15 O70 2.001(10)
Mo15 O85 2.243(9)
Mo15 O69 2.319(9)
Mo16 O73 1.708(9)
Mo16 O85 1.766(9)
Mo16 O59 1.890(8)
Mo16 O71 1.972(9)
Mo16 O74 2.091(9)
Mo16 O69 2.448(8)
Mo17 O80 1.706(12)
Mo17 O77 1.722(12)
Mo17 O70 1.887(10)
Mo17 O78 1.960(10)
Mo17 O69 2.296(8)
Mo17 O74 2.357(9)
Mo18 O72 1.698(9)
Mo18 O68 1.762(10)
Mo18 O60 1.889(8)
Mo18 O71 1.967(9)
Mo18 O79 2.092(9)
Mo18 O67 2.453(8)
Mo19 O82 1.711(12)
Mo19 O81 1.713(12)
Mo19 O83 1.862(10)
Mo19 O78 1.950(9)
Mo19 O67 2.298(8)
Mo19 O79 2.362(9)
Mo20 O65 1.694(12)
Mo20 O64 1.731(12)
Mo20 O63 1.837(9)
Mo20 O83 2.002(10)
Mo20 O68 2.261(10)
Mo20 O67 2.318(8)
Mo21 O75 1.697(11)
Mo21 O76 1.727(10)
Mo21 O74 1.948(9)
Mo21 O79 1.967(9)
Mo21 O71 2.175(9)
Mo21 O78 2.233(9)
Mo22 O58 1.733(9)
Mo22 O29 1.765(8)
Mo22 O30 1.790(9)
Mo22 O60 2.186(8)
Mo22 O59 2.200(8)
Mo22 O56 2.224(8)
